data_4077168
loop_
_publ_author_name
'Zi, Guofu'
'Li, Hung-Wing'
'Xie, Zuowei'

_publ_section_title
;
 Synthesis, Structural Characterization, and Reactivity of
 &#x2018;Carbons-Adjacent'nido- andarachno-Carborane Anions of the
 C2B10Systems and Their Metal Complexes
;
_journal_issue 24
_journal_name_full Organometallics
_journal_page_first 5415
_journal_paper_doi 10.1021/om020809f
_journal_volume 21
_journal_year 2002
_chemical_formula_sum 'C30 H61 B10 K O8'
_chemical_formula_weight 696.99
_chemical_name_systematic
; 
 ? 
;
_space_group_IT_number 33
_symmetry_cell_setting orthorhombic
_symmetry_space_group_name_Hall 'P 2c -2n'
_symmetry_space_group_name_H-M 'P n a 21'
_atom_sites_solution_hydrogens geom
_atom_sites_solution_primary direct
_atom_sites_solution_secondary difmap
_audit_creation_method SHELXL-97
_cell_angle_alpha 90.00
_cell_angle_beta 90.00
_cell_angle_gamma 90.00
_cell_formula_units_Z 4
_cell_length_a 26.977(2)
_cell_length_b 12.8293(10)
_cell_length_c 11.6629(9)
_cell_measurement_temperature 293(2)
_cell_volume 4036.5(5)
_computing_structure_refinement 'SHELXL-97 (Sheldrick, 1997)'
_computing_structure_solution 'SHELXS-97 (Sheldrick, 1990)'
_diffrn_ambient_temperature 293(2)
_diffrn_measured_fraction_theta_full 1.000
_diffrn_measured_fraction_theta_max 1.000
_diffrn_radiation_monochromator graphite
_diffrn_radiation_source 'fine-focus sealed tube'
_diffrn_radiation_type MoK\a
_diffrn_radiation_wavelength 0.71073
_diffrn_reflns_av_R_equivalents 0.0528
_diffrn_reflns_av_sigmaI/netI 0.0658
_diffrn_reflns_limit_h_max 29
_diffrn_reflns_limit_h_min -28
_diffrn_reflns_limit_k_max 13
_diffrn_reflns_limit_k_min -13
_diffrn_reflns_limit_l_max 12
_diffrn_reflns_limit_l_min -10
_diffrn_reflns_number 16931
_diffrn_reflns_theta_full 25.00
_diffrn_reflns_theta_max 25.00
_diffrn_reflns_theta_min 1.51
_exptl_absorpt_coefficient_mu 0.174
_exptl_absorpt_correction_T_max 1.0000
_exptl_absorpt_correction_T_min 0.5350
_exptl_absorpt_correction_type SADABS
_exptl_crystal_colour colorless
_exptl_crystal_density_diffrn 1.147
_exptl_crystal_density_method 'not measured'
_exptl_crystal_description block
_exptl_crystal_F_000 1496
_exptl_crystal_size_max 0.53
_exptl_crystal_size_mid 0.45
_exptl_crystal_size_min 0.42
_refine_diff_density_max 0.244
_refine_diff_density_min -0.189
_refine_diff_density_rms 0.047
_refine_ls_abs_structure_details 'Flack H D (1983), Acta Cryst. A39, 876-881'
_refine_ls_abs_structure_Flack 0.31(16)
_refine_ls_extinction_method none
_refine_ls_goodness_of_fit_ref 0.920
_refine_ls_hydrogen_treatment mixed
_refine_ls_matrix_type full
_refine_ls_number_parameters 442
_refine_ls_number_reflns 4857
_refine_ls_number_restraints 133
_refine_ls_restrained_S_all 0.992
_refine_ls_R_factor_all 0.1706
_refine_ls_R_factor_gt 0.0745
_refine_ls_shift/su_max 0.104
_refine_ls_shift/su_mean 0.019
_refine_ls_structure_factor_coef Fsqd
_refine_ls_weighting_details 'calc w=1/[\s^2^(Fo^2^)+(0.1444P)^2^+0.0000P] where P=(Fo^2^+2Fc^2^)/3'
_refine_ls_weighting_scheme calc
_refine_ls_wR_factor_gt 0.1917
_refine_ls_wR_factor_ref 0.2548
_reflns_number_gt 1967
_reflns_number_total 4857
_reflns_threshold_expression >2sigma(I)
_cod_data_source_file om020809f.cif
_cod_data_source_block 16
_cod_original_sg_symbol_H-M Pna2(1)
_cod_database_code 4077168

loop_
_symmetry_equiv_pos_as_xyz
'x, y, z'
'-x, -y, z+1/2'
'x+1/2, -y+1/2, z'
'-x+1/2, y+1/2, z+1/2'

loop_
_atom_site_label
_atom_site_type_symbol
_atom_site_fract_x
_atom_site_fract_y
_atom_site_fract_z
_atom_site_U_iso_or_equiv
_atom_site_adp_type
_atom_site_occupancy
_atom_site_symmetry_multiplicity
_atom_site_calc_flag
_atom_site_refinement_flags
K1 K 0.091511(19) 0.22590(5) 0.66575(11) 0.1014(2) Uani 1 1 d .
O1 O -0.00264(6) 0.15151(17) 0.6636(3) 0.1964(13) Uani 1 1 d D
O2 O 0.04188(9) 0.2082(2) 0.8793(2) 0.1805(12) Uani 1 1 d D
O3 O 0.14129(9) 0.27272(16) 0.87193(18) 0.1235(9) Uani 1 1 d D
O4 O 0.18178(7) 0.33278(15) 0.6586(3) 0.1584(10) Uani 1 1 d D
O5 O 0.13547(11) 0.2648(2) 0.4500(3) 0.1926(15) Uani 1 1 d D
O6 O 0.03859(9) 0.2144(2) 0.4575(3) 0.1868(12) Uani 1 1 d D
O8 O 0.05121(10) 0.42319(17) 0.6672(3) 0.2152(12) Uani 1 1 d D
C1 C 0.17699(13) -0.2721(4) 0.6124(3) 0.198(2) Uani 1 1 d .
H1 H 0.1547 -0.3283 0.6311 0.237 Uiso 1 1 d .
C2 C 0.18535(13) -0.2394(2) 0.7282(2) 0.0977(11) Uani 1 1 d .
C3 C 0.20910(13) -0.3323(2) 0.7883(2) 0.1303(14) Uani 1 1 d .
H3A H 0.2220 -0.3089 0.8615 0.156 Uiso 1 1 calc R
H3B H 0.1835 -0.3834 0.8039 0.156 Uiso 1 1 calc R
C4 C 0.24858(12) -0.3831(2) 0.7263(2) 0.0926(11) Uani 1 1 d .
C5 C 0.28918(14) -0.4309(2) 0.7830(3) 0.1340(16) Uani 1 1 d .
H5A H 0.2907 -0.4238 0.8622 0.161 Uiso 1 1 calc R
C6 C 0.32651(11) -0.4866(2) 0.7313(3) 0.1293(15) Uani 1 1 d .
H6A H 0.3491 -0.5270 0.7721 0.155 Uiso 1 1 calc R
C7 C 0.32747(12) -0.4772(3) 0.6139(3) 0.1419(17) Uani 1 1 d .
H7A H 0.3560 -0.4995 0.5763 0.170 Uiso 1 1 calc R
C8 C 0.28913(13) -0.4370(2) 0.5462(3) 0.1186(14) Uani 1 1 d .
H8A H 0.2881 -0.4441 0.4669 0.142 Uiso 1 1 calc R
C9 C 0.25342(11) -0.3866(2) 0.6072(3) 0.0949(11) Uani 1 1 d .
C10 C 0.21109(13) -0.3340(2) 0.5393(2) 0.1160(14) Uani 1 1 d .
H10A H 0.2254 -0.2886 0.4816 0.139 Uiso 1 1 calc R
H10B H 0.1922 -0.3873 0.4999 0.139 Uiso 1 1 calc R
C31 C -0.02572(12) 0.1438(5) 0.7703(4) 0.339(3) Uani 1 1 d D
H31A H -0.0459 0.2056 0.7819 0.407 Uiso 1 1 calc R
H31B H -0.0479 0.0843 0.7690 0.407 Uiso 1 1 calc R
C32 C 0.00573(14) 0.1335(4) 0.8618(5) 0.345(5) Uani 1 1 d D
H32A H 0.0222 0.0667 0.8546 0.414 Uiso 1 1 calc R
H32B H -0.0144 0.1304 0.9306 0.414 Uiso 1 1 calc R
C33 C 0.07114(17) 0.1975(4) 0.9748(3) 0.257(3) Uani 1 1 d D
H33A H 0.0843 0.1272 0.9792 0.309 Uiso 1 1 calc R
H33B H 0.0520 0.2111 1.0436 0.309 Uiso 1 1 calc R
C34 C 0.10991(16) 0.2698(3) 0.9647(4) 0.196(2) Uani 1 1 d D
H34A H 0.0950 0.3384 0.9705 0.235 Uiso 1 1 calc R
H34B H 0.1306 0.2612 1.0320 0.235 Uiso 1 1 calc R
C35 C 0.18177(13) 0.3386(3) 0.8567(4) 0.213(2) Uani 1 1 d D
H35A H 0.2039 0.3312 0.9218 0.256 Uiso 1 1 calc R
H35B H 0.1702 0.4101 0.8552 0.256 Uiso 1 1 calc R
C36 C 0.20834(16) 0.3183(4) 0.7557(3) 0.206(2) Uani 1 1 d D
H36A H 0.2372 0.3634 0.7536 0.247 Uiso 1 1 calc R
H36B H 0.2200 0.2469 0.7577 0.247 Uiso 1 1 calc R
C37 C 0.20672(11) 0.3224(4) 0.5583(3) 0.222(2) Uani 1 1 d D
H37A H 0.2227 0.2548 0.5543 0.267 Uiso 1 1 calc R
H37B H 0.2319 0.3760 0.5515 0.267 Uiso 1 1 calc R
C38 C 0.17209(15) 0.3325(4) 0.4718(5) 0.233(3) Uani 1 1 d D
H38A H 0.1562 0.3995 0.4838 0.279 Uiso 1 1 calc R
H38B H 0.1908 0.3387 0.4011 0.279 Uiso 1 1 calc R
C39 C 0.10667(17) 0.2724(4) 0.3575(4) 0.299(4) Uani 1 1 d D
H39A H 0.1257 0.2585 0.2886 0.359 Uiso 1 1 calc R
H39B H 0.0926 0.3417 0.3519 0.359 Uiso 1 1 calc R
C40 C 0.06990(15) 0.1994(3) 0.3706(4) 0.211(3) Uani 1 1 d D
H40A H 0.0508 0.1969 0.3002 0.253 Uiso 1 1 calc R
H40B H 0.0854 0.1318 0.3804 0.253 Uiso 1 1 calc R
C41 C 0.00062(14) 0.1491(3) 0.4607(4) 0.204(2) Uani 1 1 d D
H41A H 0.0128 0.0780 0.4578 0.245 Uiso 1 1 calc R
H41B H -0.0203 0.1604 0.3942 0.245 Uiso 1 1 calc R
C42 C -0.02722(15) 0.1631(5) 0.5601(4) 0.253(3) Uani 1 1 d D
H42A H -0.0414 0.2325 0.5579 0.304 Uiso 1 1 calc R
H42B H -0.0545 0.1139 0.5585 0.304 Uiso 1 1 calc R
C61 C 0.0526(2) 0.4772(4) 0.5656(4) 0.257(3) Uani 1 1 d D
H61A H 0.0448 0.4314 0.5020 0.309 Uiso 1 1 calc R
H61B H 0.0854 0.5063 0.5532 0.309 Uiso 1 1 calc R
C62 C 0.01497(19) 0.5623(4) 0.5747(4) 0.352(5) Uani 1 1 d D
H62A H 0.0271 0.6268 0.5417 0.422 Uiso 1 1 calc R
H62B H -0.0158 0.5430 0.5374 0.422 Uiso 1 1 calc R
C63 C 0.00852(16) 0.5714(3) 0.7021(4) 0.261(3) Uani 1 1 d D
H63A H 0.0199 0.6390 0.7286 0.313 Uiso 1 1 calc R
H63B H -0.0261 0.5635 0.7227 0.313 Uiso 1 1 calc R
C64 C 0.0381(2) 0.4883(4) 0.7535(4) 0.318(4) Uani 1 1 d D
H64A H 0.0674 0.5170 0.7900 0.382 Uiso 1 1 calc R
H64B H 0.0189 0.4512 0.8108 0.382 Uiso 1 1 calc R
B3 B 0.12521(13) -0.2150(3) 0.7648(3) 0.1195(18) Uani 1 1 d D
H3 H 0.1053 -0.2886 0.7797 0.143 Uiso 1 1 calc R
B4 B 0.09789(12) -0.1314(2) 0.6837(3) 0.1395(17) Uani 1 1 d D
H4 H 0.0573 -0.1243 0.6824 0.167 Uiso 1 1 calc R
B5 B 0.12702(13) -0.1846(4) 0.5630(4) 0.223(3) Uani 1 1 d D
H5 H 0.1024 -0.2343 0.5113 0.267 Uiso 1 1 calc R
B6 B 0.17218(18) -0.1363(4) 0.7904(5) 0.366(4) Uani 1 1 d D
H6 H 0.1927 -0.1263 0.8711 0.440 Uiso 1 1 calc R
B7 B 0.11942(16) -0.0872(4) 0.8057(5) 0.419(5) Uani 1 1 d D
H7 H 0.0990 -0.0471 0.8743 0.503 Uiso 1 1 calc R
B8 B 0.1577(2) -0.0201(4) 0.7235(3) 0.301(6) Uani 1 1 d D
H8 H 0.1624 0.0600 0.7556 0.362 Uiso 1 1 calc R
B9 B 0.13214(11) -0.0570(3) 0.5919(3) 0.1238(15) Uani 1 1 d D
H9 H 0.1071 -0.0010 0.5503 0.149 Uiso 1 1 calc R
B10 B 0.18259(12) -0.1265(3) 0.5356(3) 0.1429(16) Uani 1 1 d D
H10 H 0.1981 -0.1209 0.4485 0.171 Uiso 1 1 calc R
B11 B 0.22012(12) -0.1422(2) 0.6571(4) 0.1269(14) Uani 1 1 d D
H11 H 0.2605 -0.1527 0.6518 0.152 Uiso 1 1 calc R
B12 B 0.19127(12) -0.0367(2) 0.6144(4) 0.155(2) Uani 1 1 d D
H12 H 0.2156 0.0307 0.5992 0.186 Uiso 1 1 calc R
O7 O 0.15196(17) 0.5850(3) 0.2502(3) 0.367(3) Uani 1 1 d D
C51 C 0.1255(2) 0.5214(3) 0.1774(5) 0.317(3) Uani 1 1 d D
H51A H 0.1443 0.4605 0.1543 0.381 Uiso 1 1 calc R
H51B H 0.0941 0.4999 0.2104 0.381 Uiso 1 1 calc R
C52 C 0.11979(15) 0.5862(4) 0.0951(4) 0.312(3) Uani 1 1 d D
H52A H 0.0898 0.6267 0.1065 0.374 Uiso 1 1 calc R
H52B H 0.1171 0.5494 0.0227 0.374 Uiso 1 1 calc R
C53 C 0.16430(18) 0.6568(4) 0.0936(4) 0.307(3) Uani 1 1 d D
H53A H 0.1934 0.6214 0.0645 0.368 Uiso 1 1 calc R
H53B H 0.1583 0.7192 0.0487 0.368 Uiso 1 1 calc R
C54 C 0.1690(2) 0.6807(3) 0.2159(4) 0.314(3) Uani 1 1 d D
H54A H 0.2030 0.6937 0.2391 0.377 Uiso 1 1 calc R
H54B H 0.1478 0.7376 0.2402 0.377 Uiso 1 1 calc R
H50 H 0.1604 -0.2219 0.4792 0.050 Uiso 1 1 d .
H45 H 0.0925 -0.2180 0.6265 0.050 Uiso 1 1 d .

loop_
_atom_site_aniso_label
_atom_site_aniso_U_11
_atom_site_aniso_U_22
_atom_site_aniso_U_33
_atom_site_aniso_U_23
_atom_site_aniso_U_13
_atom_site_aniso_U_12
K1 0.0773(3) 0.1193(4) 0.1075(4) -0.0001(7) 0.0006(6) -0.0172(3)
O1 0.0817(11) 0.1515(17) 0.356(3) 0.015(4) -0.042(3) -0.0228(12)
O2 0.1569(19) 0.197(2) 0.188(2) 0.0621(18) 0.0847(18) 0.0656(18)
O3 0.1459(17) 0.1128(16) 0.1119(17) -0.0125(13) -0.0166(15) 0.0270(14)
O4 0.0987(12) 0.1280(15) 0.248(2) -0.005(3) -0.002(3) -0.0007(12)
O5 0.173(2) 0.232(3) 0.173(3) 0.059(2) 0.027(2) 0.044(2)
O6 0.150(2) 0.198(2) 0.212(2) -0.1045(19) -0.060(2) 0.0663(18)
O8 0.309(3) 0.1521(18) 0.185(2) -0.025(3) -0.027(4) 0.0999(18)
C1 0.118(2) 0.365(5) 0.110(3) -0.105(3) -0.037(2) 0.084(3)
C2 0.151(3) 0.0841(19) 0.0577(16) -0.0088(15) -0.0239(19) 0.012(2)
C3 0.212(3) 0.098(2) 0.081(2) 0.0240(18) 0.066(2) 0.049(2)
C4 0.150(3) 0.0689(17) 0.0593(16) 0.0132(15) 0.0029(18) -0.0067(18)
C5 0.189(3) 0.115(3) 0.097(3) 0.012(2) -0.016(3) 0.019(3)
C6 0.125(3) 0.092(2) 0.170(3) 0.030(2) 0.021(2) -0.004(2)
C7 0.113(2) 0.148(3) 0.165(4) 0.016(3) 0.046(2) -0.008(2)
C8 0.166(3) 0.105(2) 0.085(2) -0.009(2) 0.032(2) 0.019(2)
C9 0.117(2) 0.0682(17) 0.099(2) 0.0018(17) 0.0011(19) 0.0067(18)
C10 0.183(3) 0.098(2) 0.0670(19) -0.0116(18) 0.023(2) 0.030(2)
C31 0.083(2) 0.483(7) 0.450(7) 0.190(6) 0.073(3) -0.113(3)
C32 0.091(3) 0.234(5) 0.708(13) 0.168(7) 0.045(5) -0.034(3)
C33 0.400(7) 0.278(5) 0.095(3) 0.103(3) 0.080(4) 0.100(6)
C34 0.285(5) 0.167(3) 0.136(4) 0.008(3) 0.035(4) 0.117(3)
C35 0.143(3) 0.220(4) 0.276(4) -0.133(3) -0.099(3) -0.004(3)
C36 0.179(4) 0.181(4) 0.257(5) -0.041(4) 0.042(4) 0.039(4)
C37 0.104(2) 0.206(4) 0.356(6) 0.002(4) 0.143(3) -0.057(2)
C38 0.210(5) 0.204(5) 0.285(6) -0.057(5) -0.085(4) 0.064(4)
C39 0.305(6) 0.508(9) 0.085(3) 0.073(4) -0.003(4) 0.196(6)
C40 0.182(4) 0.143(3) 0.307(7) 0.017(4) -0.066(4) 0.078(3)
C41 0.183(3) 0.148(4) 0.281(4) -0.082(3) -0.144(3) 0.035(3)
C42 0.112(3) 0.214(5) 0.435(9) -0.053(6) -0.069(4) 0.007(3)
C61 0.357(7) 0.213(5) 0.202(5) 0.051(4) 0.017(6) 0.079(5)
C62 0.287(5) 0.248(5) 0.521(13) -0.090(6) -0.040(7) 0.162(4)
C63 0.218(4) 0.160(3) 0.405(7) -0.160(4) 0.080(5) 0.019(3)
C64 0.565(9) 0.204(5) 0.184(5) -0.017(4) -0.113(5) 0.188(5)
B3 0.078(2) 0.152(4) 0.129(3) -0.011(3) -0.015(3) -0.014(3)
B4 0.117(2) 0.122(3) 0.180(4) 0.031(4) 0.043(4) 0.054(2)
B5 0.071(2) 0.437(7) 0.159(3) -0.173(4) -0.060(3) 0.096(3)
B6 0.533(8) 0.440(7) 0.126(4) -0.122(5) -0.168(5) 0.361(5)
B7 0.128(5) 0.392(8) 0.739(13) -0.384(7) -0.086(7) 0.056(5)
B8 0.638(17) 0.160(5) 0.107(4) -0.052(3) -0.042(6) 0.098(7)
B9 0.096(2) 0.140(3) 0.136(3) 0.085(2) 0.002(2) 0.055(2)
B10 0.119(3) 0.172(3) 0.138(3) 0.121(2) 0.031(3) 0.047(3)
B11 0.107(2) 0.089(2) 0.185(3) -0.068(3) 0.054(4) -0.0184(18)
B12 0.128(3) 0.0478(19) 0.288(7) 0.022(3) -0.083(3) 0.000(2)
O7 0.622(6) 0.255(4) 0.223(3) 0.060(3) -0.201(3) -0.198(4)
C51 0.465(6) 0.146(3) 0.341(6) -0.001(5) -0.244(6) -0.074(4)
C52 0.263(4) 0.329(7) 0.344(5) 0.128(5) -0.238(3) -0.074(5)
C53 0.426(6) 0.350(7) 0.143(4) -0.011(4) 0.145(4) -0.193(5)
C54 0.493(8) 0.146(4) 0.303(7) -0.026(4) 0.245(5) -0.097(4)

loop_
_atom_type_symbol
_atom_type_description
_atom_type_scat_dispersion_real
_atom_type_scat_dispersion_imag
_atom_type_scat_source
C C 0.0033 0.0016 'International Tables Vol C Tables 4.2.6.8 and 6.1.1.4'
H H 0.0000 0.0000 'International Tables Vol C Tables 4.2.6.8 and 6.1.1.4'
B B 0.0013 0.0007 'International Tables Vol C Tables 4.2.6.8 and 6.1.1.4'
O O 0.0106 0.0060 'International Tables Vol C Tables 4.2.6.8 and 6.1.1.4'
K K 0.2009 0.2494 'International Tables Vol C Tables 4.2.6.8 and 6.1.1.4'

loop_
_geom_angle_atom_site_label_1
_geom_angle_atom_site_label_2
_geom_angle_atom_site_label_3
_geom_angle
O1 K1 O8 87.35(7)
O1 K1 O4 170.93(7)
O8 K1 O4 83.88(7)
O1 K1 O3 121.93(10)
O8 K1 O3 89.26(8)
O4 K1 O3 60.41(9)
O1 K1 O6 59.98(9)
O8 K1 O6 81.58(9)
O4 K1 O6 116.15(10)
O3 K1 O6 170.62(7)
O1 K1 O5 116.52(10)
O8 K1 O5 90.49(10)
O4 K1 O5 61.39(10)
O3 K1 O5 121.46(8)
O6 K1 O5 56.99(8)
O1 K1 O2 62.52(9)
O8 K1 O2 83.22(9)
O4 K1 O2 118.46(10)
O3 K1 O2 59.52(7)
O6 K1 O2 120.86(7)
O5 K1 O2 173.65(9)
O1 K1 C38 136.78(11)
O8 K1 C38 83.53(10)
O4 K1 C38 39.74(11)
O3 K1 C38 100.15(9)
O6 K1 C38 76.90(10)
O5 K1 C38 22.23(10)
O2 K1 C38 155.78(10)
O1 K1 C32 42.29(11)
O8 K1 C32 92.68(10)
O4 K1 C32 140.33(12)
O3 K1 C32 80.09(10)
O6 K1 C32 102.26(10)
O5 K1 C32 158.27(11)
O2 K1 C32 22.69(10)
C38 K1 C32 176.20(11)
O1 K1 C40 78.53(10)
O8 K1 C40 91.67(10)
O4 K1 C40 99.37(10)
O3 K1 C40 159.54(8)
O6 K1 C40 20.93(8)
O5 K1 C40 38.11(9)
O2 K1 C40 140.85(9)
C38 K1 C40 59.71(11)
C32 K1 C40 120.26(11)
O1 K1 C42 20.90(10)
O8 K1 C42 81.58(11)
O4 K1 C42 153.25(11)
O3 K1 C42 141.24(9)
O6 K1 C42 39.40(9)
O5 K1 C42 96.34(10)
O2 K1 C42 81.95(9)
C38 K1 C42 115.93(11)
C32 K1 C42 62.96(11)
C40 K1 C42 58.92(10)
O1 K1 C36 163.24(11)
O8 K1 C36 92.40(9)
O4 K1 C36 20.89(9)
O3 K1 C36 41.32(8)
O6 K1 C36 136.55(9)
O5 K1 C36 80.24(9)
O2 K1 C36 100.80(9)
C38 K1 C36 59.65(10)
C32 K1 C36 121.05(11)
C40 K1 C36 118.23(10)
C42 K1 C36 173.09(12)
C42 O1 C31 124.8(3)
C42 O1 K1 114.8(2)
C31 O1 K1 115.7(2)
C33 O2 C32 117.1(3)
C33 O2 K1 116.7(2)
C32 O2 K1 105.0(3)
C34 O3 C35 126.9(3)
C34 O3 K1 111.9(2)
C35 O3 K1 113.2(2)
C37 O4 C36 116.5(3)
C37 O4 K1 114.2(2)
C36 O4 K1 111.6(2)
C39 O5 C38 122.4(4)
C39 O5 K1 119.3(3)
C38 O5 K1 104.8(3)
C41 O6 C40 114.9(3)
C41 O6 K1 113.6(2)
C40 O6 K1 110.0(2)
C64 O8 C61 109.7(3)
C64 O8 K1 132.3(3)
C61 O8 K1 116.6(3)
C2 C1 C10 126.9(3)
C2 C1 B5 103.4(3)
C10 C1 B5 126.8(3)
C2 C1 B10 97.6(3)
C10 C1 B10 100.9(3)
B5 C1 B10 51.08(19)
C1 C2 C3 105.7(3)
C1 C2 B6 131.0(3)
C3 C2 B6 123.3(3)
C1 C2 B3 98.0(3)
C3 C2 B3 115.3(3)
B6 C2 B3 60.6(2)
C1 C2 B11 81.3(3)
C3 C2 B11 123.0(3)
B6 C2 B11 74.9(3)
B3 C2 B11 119.6(2)
C4 C3 C2 115.7(2)
C9 C4 C5 112.2(3)
C9 C4 C3 125.6(3)
C5 C4 C3 122.1(3)
C6 C5 C4 125.9(3)
C5 C6 C7 113.9(3)
C6 C7 C8 125.4(3)
C9 C8 C7 113.8(3)
C8 C9 C4 127.0(3)
C8 C9 C10 117.6(3)
C4 C9 C10 115.3(3)
C1 C10 C9 113.4(3)
C32 C31 O1 115.2(3)
C31 C32 O2 119.0(4)
C31 C32 K1 82.3(3)
O2 C32 K1 52.3(2)
O2 C33 C34 107.1(3)
O3 C34 C33 122.9(4)
O3 C35 C36 113.3(4)
O4 C36 C35 114.0(4)
O4 C36 K1 47.46(18)
C35 C36 K1 81.7(2)
O4 C37 C38 106.6(3)
O5 C38 C37 125.2(4)
O5 C38 K1 53.0(2)
C37 C38 K1 84.8(3)
O5 C39 C40 106.4(4)
O6 C40 C39 116.4(4)
O6 C40 K1 49.1(2)
C39 C40 K1 85.6(3)
O6 C41 C42 111.1(4)
O1 C42 C41 116.9(3)
O1 C42 K1 44.35(17)
C41 C42 K1 80.2(2)
O8 C61 C62 106.8(4)
C63 C62 C61 101.9(4)
C64 C63 C62 106.6(4)
O8 C64 C63 106.7(4)
B4 B3 B6 92.9(3)
B4 B3 B7 59.0(2)
B6 B3 B7 55.5(2)
B4 B3 C2 114.2(3)
B6 B3 C2 55.0(2)
B7 B3 C2 109.3(3)
B3 B4 B7 63.8(2)
B3 B4 B9 119.6(3)
B7 B4 B9 99.1(3)
B3 B4 B5 90.4(2)
B7 B4 B5 132.4(3)
B9 B4 B5 58.0(2)
B9 B5 B10 62.5(2)
B9 B5 B4 59.7(2)
B10 B5 B4 112.0(3)
B9 B5 C1 118.1(3)
B10 B5 C1 71.5(2)
B4 B5 C1 108.3(3)
B7 B6 C2 127.2(4)
B7 B6 B3 64.5(3)
C2 B6 B3 64.4(3)
B7 B6 B8 59.9(3)
C2 B6 B8 125.2(4)
B3 B6 B8 105.9(3)
B7 B6 B11 133.1(4)
C2 B6 B11 57.4(2)
B3 B6 B11 109.2(3)
B8 B6 B11 80.2(3)
B6 B7 B8 64.9(3)
B6 B7 B4 94.8(3)
B8 B7 B4 84.2(3)
B6 B7 B3 60.1(3)
B8 B7 B3 106.3(3)
B4 B7 B3 57.3(2)
B12 B8 B7 139.2(4)
B12 B8 B6 96.8(3)
B7 B8 B6 55.2(3)
B12 B8 B9 58.8(2)
B7 B8 B9 97.0(3)
B6 B8 B9 104.6(3)
B12 B9 B5 105.5(2)
B12 B9 B4 121.0(3)
B5 B9 B4 62.3(2)
B12 B9 B10 52.08(18)
B5 B9 B10 59.50(19)
B4 B9 B10 111.7(2)
B12 B9 B8 55.4(2)
B5 B9 B8 118.3(3)
B4 B9 B8 79.3(2)
B10 B9 B8 99.2(3)
B12 B10 B5 111.1(3)
B12 B10 B9 59.9(2)
B5 B10 B9 58.0(2)
B12 B10 B11 60.0(2)
B5 B10 B11 107.8(3)
B9 B10 B11 101.7(2)
B12 B10 C1 116.1(3)
B5 B10 C1 57.4(2)
B9 B10 C1 103.8(2)
B11 B10 C1 65.78(18)
B12 B11 B10 52.1(2)
B12 B11 C2 118.2(2)
B10 B11 C2 98.9(2)
B12 B11 B6 84.2(2)
B10 B11 B6 104.3(2)
C2 B11 B6 47.69(19)
B10 B12 B8 120.8(3)
B10 B12 B9 68.0(2)
B8 B12 B9 65.9(3)
B10 B12 B11 67.9(2)
B8 B12 B11 98.0(3)
B9 B12 B11 112.3(2)
C51 O7 C54 121.7(4)
C52 C51 O7 98.0(4)
C51 C52 C53 107.7(4)
C54 C53 C52 100.7(4)
O7 C54 C53 93.9(4)

loop_
_geom_bond_atom_site_label_1
_geom_bond_atom_site_label_2
_geom_bond_distance
K1 O1 2.7134(19)
K1 O8 2.755(2)
K1 O4 2.7960(19)
K1 O3 2.819(2)
K1 O6 2.821(3)
K1 O5 2.826(3)
K1 O2 2.837(3)
K1 C38 3.423(5)
K1 C32 3.462(5)
K1 C40 3.507(5)
K1 C42 3.525(4)
K1 C36 3.527(4)
O1 C42 1.385(5)
O1 C31 1.395(5)
O2 C33 1.372(5)
O2 C32 1.383(5)
O3 C34 1.374(5)
O3 C35 1.392(4)
O4 C37 1.356(5)
O4 C36 1.353(5)
O5 C39 1.333(5)
O5 C38 1.340(5)
O6 C41 1.324(4)
O6 C40 1.333(5)
O8 C64 1.355(5)
O8 C61 1.373(5)
C1 C2 1.432(4)
C1 C10 1.484(5)
C1 B5 1.846(6)
C1 B10 2.077(6)
C2 C3 1.524(4)
C2 B6 1.550(6)
C2 B3 1.706(5)
C2 B11 1.766(5)
C3 C4 1.443(4)
C4 C9 1.395(4)
C4 C5 1.418(5)
C5 C6 1.374(5)
C6 C7 1.375(5)
C7 C8 1.399(5)
C8 C9 1.362(4)
C9 C10 1.545(4)
C31 C32 1.370(6)
C33 C34 1.403(6)
C35 C36 1.403(5)
C37 C38 1.381(6)
C39 C40 1.372(6)
C41 C42 1.392(6)
C61 C62 1.495(7)
C62 C63 1.501(6)
C63 C64 1.461(6)
B3 B4 1.609(5)
B3 B6 1.648(6)
B3 B7 1.715(6)
B4 B7 1.639(6)
B4 B9 1.707(5)
B4 B5 1.751(5)
B5 B9 1.677(5)
B5 B10 1.704(5)
B6 B7 1.566(6)
B6 B8 1.727(6)
B6 B11 2.023(7)
B7 B8 1.651(7)
B8 B12 1.576(6)
B8 B9 1.748(5)
B9 B12 1.637(4)
B9 B10 1.755(4)
B10 B12 1.493(5)
B10 B11 1.754(5)
B11 B12 1.639(4)
O7 C51 1.377(6)
O7 C54 1.372(6)
C51 C52 1.280(7)
C52 C53 1.504(6)
C53 C54 1.464(7)
